data_4339480
loop_
_publ_author_name
'Jones, Matthew B.'
'MacBeth, Cora E.'

_publ_section_title
;
 Tripodal phenylamine-based ligands and their CoII complexes.
;
_journal_issue 20
_journal_name_full 'Inorganic chemistry'
_journal_page_first 8117
_journal_page_last 8119
_journal_paper_doi 10.1021/ic701289y
_journal_volume 46
_journal_year 2007
_chemical_absolute_configuration ad
_chemical_formula_moiety 'C38 H53 Co N5 O3'
_chemical_formula_sum 'C38 H53 Co N5 O3'
_chemical_formula_weight 686.78
_chemical_name_systematic
;
  ?
;
_space_group_IT_number 19
_symmetry_cell_setting orthorhombic
_symmetry_space_group_name_Hall 'P 2ac 2ab'
_symmetry_space_group_name_H-M 'P 21 21 21'
_atom_sites_solution_hydrogens geom
_atom_sites_solution_primary direct
_atom_sites_solution_secondary difmap
_audit_creation_method SHELXL-97
_cell_angle_alpha 90.00
_cell_angle_beta 90.00
_cell_angle_gamma 90.00
_cell_formula_units_Z 4
_cell_length_a 14.609(11)
_cell_length_b 15.421(12)
_cell_length_c 15.668(12)
_cell_measurement_reflns_used 1229
_cell_measurement_temperature 173(2)
_cell_measurement_theta_max 17.03
_cell_measurement_theta_min 2.32
_cell_volume 3530(5)
_computing_cell_refinement 'Bruker SMART'
_computing_data_collection 'Bruker SMART'
_computing_data_reduction 'Bruker SAINT'
_computing_molecular_graphics 'Bruker SHELXTL'
_computing_publication_material 'Bruker SHELXTL'
_computing_structure_refinement 'SHELXL-97 (Sheldrick, 1997)'
_computing_structure_solution 'SHELXS-97 (Sheldrick, 1990)'
_diffrn_ambient_temperature 173(2)
_diffrn_measured_fraction_theta_full 1.000
_diffrn_measured_fraction_theta_max 1.000
_diffrn_measurement_device_type 'CCD area detector'
_diffrn_measurement_method 'phi and omega scans'
_diffrn_radiation_monochromator graphite
_diffrn_radiation_source 'fine-focus sealed tube'
_diffrn_radiation_type MoK\a
_diffrn_radiation_wavelength 0.71073
_diffrn_reflns_av_R_equivalents 0.2092
_diffrn_reflns_av_sigmaI/netI 0.1317
_diffrn_reflns_limit_h_max 17
_diffrn_reflns_limit_h_min -17
_diffrn_reflns_limit_k_max 18
_diffrn_reflns_limit_k_min -18
_diffrn_reflns_limit_l_max 18
_diffrn_reflns_limit_l_min -18
_diffrn_reflns_number 38663
_diffrn_reflns_theta_full 25.19
_diffrn_reflns_theta_max 25.19
_diffrn_reflns_theta_min 1.85
_exptl_absorpt_coefficient_mu 0.530
_exptl_absorpt_correction_T_max 0.9791
_exptl_absorpt_correction_T_min 0.9295
_exptl_absorpt_correction_type multi-scan
_exptl_absorpt_process_details 'SADABS V2.10, Sheldrick 2003'
_exptl_crystal_colour green
_exptl_crystal_density_diffrn 1.292
_exptl_crystal_density_method 'not measured'
_exptl_crystal_description plate
_exptl_crystal_F_000 1468
_exptl_crystal_size_max 0.14
_exptl_crystal_size_mid 0.11
_exptl_crystal_size_min 0.04
_refine_diff_density_max 0.514
_refine_diff_density_min -0.518
_refine_ls_abs_structure_details 'Flack H D (1983), Acta Cryst. A39, 876-881'
_refine_ls_abs_structure_Flack 0.08(2)
_refine_ls_extinction_method none
_refine_ls_goodness_of_fit_ref 1.010
_refine_ls_hydrogen_treatment constr
_refine_ls_matrix_type full
_refine_ls_number_parameters 434
_refine_ls_number_reflns 6370
_refine_ls_number_restraints 0
_refine_ls_restrained_S_all 1.010
_refine_ls_R_factor_all 0.1065
_refine_ls_R_factor_gt 0.0673
_refine_ls_shift/su_max 0.000
_refine_ls_shift/su_mean 0.000
_refine_ls_structure_factor_coef Fsqd
_refine_ls_weighting_details 'calc w=1/[\s^2^(Fo^2^)+(0.0270P)^2^+0.0000P] where P=(Fo^2^+2Fc^2^)/3'
_refine_ls_weighting_scheme calc
_refine_ls_wR_factor_gt 0.1007
_refine_ls_wR_factor_ref 0.1137
_reflns_number_gt 4454
_reflns_number_total 6370
_reflns_threshold_expression >2sigma(I)
_cod_data_source_file ic701289y_si.cif
_cod_data_source_block mbj1_099n
_cod_depositor_comments
;
The following automatic conversions were performed:

'_symmetry_cell_setting' value 'Orthorhombic' changed to
'orthorhombic' according to
/usr/data/users/saulius/automatic-downloads/retrospective/ACS/lib/dictionaries/cif_core.dic
dictionary named 'cif_core.dic' version 2.4.2 from 2011-04-26.

Automatic conversion script
Id: cif_fix_values 2281 2013-09-26 08:29:07Z andrius 
;
_cod_original_sg_symbol_H-M P2(1)2(1)2(1)
_cod_database_code 4339480

loop_
_symmetry_equiv_pos_as_xyz
'x, y, z'
'-x+1/2, -y, z+1/2'
'-x, y+1/2, -z+1/2'
'x+1/2, -y+1/2, -z'

loop_
_atom_site_label
_atom_site_type_symbol
_atom_site_fract_x
_atom_site_fract_y
_atom_site_fract_z
_atom_site_U_iso_or_equiv
_atom_site_adp_type
_atom_site_occupancy
_atom_site_symmetry_multiplicity
_atom_site_calc_flag
_atom_site_refinement_flags
C1 C 0.8000(3) -0.0286(4) 0.9424(3) 0.0241(13) Uani 1 1 d .
C2 C 0.7124(4) -0.0628(4) 0.9498(3) 0.0307(15) Uani 1 1 d .
H2 H 0.7055 -0.1192 0.9733 0.037 Uiso 1 1 calc R
C3 C 0.6364(3) -0.0193(4) 0.9248(3) 0.0327(15) Uani 1 1 d .
H3 H 0.5778 -0.0450 0.9320 0.039 Uiso 1 1 calc R
C4 C 0.6438(4) 0.0635(4) 0.8884(4) 0.0361(16) Uani 1 1 d .
H4 H 0.5910 0.0945 0.8705 0.043 Uiso 1 1 calc R
C5 C 0.7295(4) 0.0984(4) 0.8794(3) 0.0277(14) Uani 1 1 d .
H5 H 0.7357 0.1548 0.8558 0.033 Uiso 1 1 calc R
C6 C 0.8071(3) 0.0539(4) 0.9037(3) 0.0249(14) Uani 1 1 d .
C7 C 1.0224(4) 0.0418(3) 0.7967(3) 0.0276(13) Uani 1 1 d .
C8 C 1.0606(4) 0.0344(4) 0.7141(4) 0.0334(15) Uani 1 1 d .
H8 H 1.1220 0.0154 0.7074 0.040 Uiso 1 1 calc R
C9 C 1.0088(4) 0.0548(3) 0.6429(3) 0.0352(15) Uani 1 1 d .
H9 H 1.0353 0.0499 0.5878 0.042 Uiso 1 1 calc R
C10 C 0.9191(4) 0.0821(4) 0.6507(4) 0.0334(15) Uani 1 1 d .
H10 H 0.8835 0.0942 0.6014 0.040 Uiso 1 1 calc R
C11 C 0.8821(4) 0.0915(4) 0.7313(4) 0.0325(15) Uani 1 1 d .
H11 H 0.8209 0.1114 0.7377 0.039 Uiso 1 1 calc R
C12 C 0.9338(3) 0.0722(3) 0.8027(4) 0.0254(14) Uani 1 1 d .
C13 C 0.9585(3) 0.1906(3) 0.9959(3) 0.0233(14) Uani 1 1 d .
C14 C 0.9770(4) 0.2759(3) 1.0213(4) 0.0332(14) Uani 1 1 d .
H14 H 1.0075 0.2865 1.0738 0.040 Uiso 1 1 calc R
C15 C 0.9513(3) 0.3444(4) 0.9706(4) 0.0390(15) Uani 1 1 d .
H15 H 0.9635 0.4020 0.9890 0.047 Uiso 1 1 calc R
C16 C 0.9083(4) 0.3310(4) 0.8938(4) 0.0341(15) Uani 1 1 d .
H16 H 0.8912 0.3791 0.8593 0.041 Uiso 1 1 calc R
C17 C 0.8898(3) 0.2470(4) 0.8667(4) 0.0318(15) Uani 1 1 d .
H17 H 0.8608 0.2370 0.8134 0.038 Uiso 1 1 calc R
C18 C 0.9143(3) 0.1778(4) 0.9188(3) 0.0251(14) Uani 1 1 d .
C19 C 0.8820(4) -0.1508(4) 1.0006(3) 0.0329(15) Uani 1 1 d .
C20 C 0.9617(4) -0.1759(4) 1.0572(4) 0.0348(16) Uani 1 1 d .
H20 H 1.0128 -0.1335 1.0489 0.042 Uiso 1 1 calc R
C21 C 0.9290(5) -0.1720(4) 1.1502(4) 0.056(2) Uani 1 1 d .
H21A H 0.9084 -0.1131 1.1635 0.085 Uiso 1 1 calc R
H21B H 0.9795 -0.1879 1.1883 0.085 Uiso 1 1 calc R
H21C H 0.8781 -0.2126 1.1583 0.085 Uiso 1 1 calc R
C22 C 0.9957(4) -0.2665(3) 1.0373(4) 0.0545(18) Uani 1 1 d .
H22A H 0.9450 -0.3078 1.0425 0.082 Uiso 1 1 calc R
H22B H 1.0444 -0.2822 1.0775 0.082 Uiso 1 1 calc R
H22C H 1.0198 -0.2681 0.9789 0.082 Uiso 1 1 calc R
C23 C 1.1587(3) 0.0026(4) 0.8731(3) 0.0275(13) Uani 1 1 d .
C24 C 1.1938(4) -0.0578(4) 0.9431(4) 0.0359(16) Uani 1 1 d .
H24 H 1.1514 -0.0538 0.9931 0.043 Uiso 1 1 calc R
C25 C 1.2888(3) -0.0368(4) 0.9729(4) 0.0532(19) Uani 1 1 d .
H25A H 1.3304 -0.0363 0.9239 0.080 Uiso 1 1 calc R
H25B H 1.3089 -0.0808 1.0139 0.080 Uiso 1 1 calc R
H25C H 1.2890 0.0203 1.0002 0.080 Uiso 1 1 calc R
C26 C 1.1897(5) -0.1499(4) 0.9077(4) 0.056(2) Uani 1 1 d .
H26A H 1.2322 -0.1554 0.8597 0.085 Uiso 1 1 calc R
H26B H 1.1273 -0.1624 0.8882 0.085 Uiso 1 1 calc R
H26C H 1.2068 -0.1912 0.9526 0.085 Uiso 1 1 calc R
C27 C 1.0075(4) 0.1221(4) 1.1262(3) 0.0289(13) Uani 1 1 d .
C28 C 1.0684(4) 0.0519(4) 1.1622(4) 0.0313(15) Uani 1 1 d .
H28 H 1.0620 -0.0012 1.1260 0.038 Uiso 1 1 calc R
C29 C 1.0435(4) 0.0287(4) 1.2540(4) 0.0461(18) Uani 1 1 d .
H29A H 1.0470 0.0808 1.2896 0.069 Uiso 1 1 calc R
H29B H 1.0863 -0.0150 1.2755 0.069 Uiso 1 1 calc R
H29C H 0.9811 0.0055 1.2557 0.069 Uiso 1 1 calc R
C30 C 1.1674(4) 0.0821(5) 1.1587(4) 0.059(2) Uani 1 1 d .
H30A H 1.1844 0.0945 1.0994 0.088 Uiso 1 1 calc R
H30B H 1.2074 0.0366 1.1814 0.088 Uiso 1 1 calc R
H30C H 1.1744 0.1349 1.1930 0.088 Uiso 1 1 calc R
C31 C 0.6968(4) 0.1190(4) 0.1782(4) 0.0348(16) Uani 1 1 d .
H31A H 0.6664 0.0901 0.2270 0.042 Uiso 1 1 calc R
H31B H 0.6541 0.1166 0.1292 0.042 Uiso 1 1 calc R
C32 C 0.7813(4) 0.0679(4) 0.1555(4) 0.0449(18) Uani 1 1 d .
H32A H 0.8108 0.0940 0.1055 0.067 Uiso 1 1 calc R
H32B H 0.7641 0.0079 0.1425 0.067 Uiso 1 1 calc R
H32C H 0.8240 0.0685 0.2038 0.067 Uiso 1 1 calc R
C33 C 0.7639(3) 0.2621(4) 0.1314(3) 0.0306(14) Uani 1 1 d .
H33A H 0.7725 0.3230 0.1498 0.037 Uiso 1 1 calc R
H33B H 0.8255 0.2359 0.1254 0.037 Uiso 1 1 calc R
C34 C 0.7185(4) 0.2620(4) 0.0463(3) 0.0446(17) Uani 1 1 d .
H34A H 0.7083 0.2020 0.0279 0.067 Uiso 1 1 calc R
H34B H 0.7578 0.2916 0.0048 0.067 Uiso 1 1 calc R
H34C H 0.6597 0.2922 0.0503 0.067 Uiso 1 1 calc R
C35 C 0.6207(3) 0.2555(4) 0.2139(4) 0.0338(15) Uani 1 1 d .
H35A H 0.5848 0.2479 0.1609 0.041 Uiso 1 1 calc R
H35B H 0.6302 0.3185 0.2221 0.041 Uiso 1 1 calc R
C36 C 0.5639(4) 0.2218(4) 0.2883(4) 0.0409(17) Uani 1 1 d .
H36A H 0.5477 0.1610 0.2780 0.061 Uiso 1 1 calc R
H36B H 0.5080 0.2564 0.2935 0.061 Uiso 1 1 calc R
H36C H 0.5995 0.2263 0.3411 0.061 Uiso 1 1 calc R
C37 C 0.7698(4) 0.2167(4) 0.2817(3) 0.0324(14) Uani 1 1 d .
H37A H 0.8312 0.1932 0.2686 0.039 Uiso 1 1 calc R
H37B H 0.7414 0.1780 0.3247 0.039 Uiso 1 1 calc R
C38 C 0.7811(4) 0.3061(4) 0.3209(4) 0.0450(17) Uani 1 1 d .
H38A H 0.8129 0.3441 0.2805 0.067 Uiso 1 1 calc R
H38B H 0.8170 0.3015 0.3736 0.067 Uiso 1 1 calc R
H38C H 0.7207 0.3304 0.3340 0.067 Uiso 1 1 calc R
Co1 Co 0.98476(4) 0.01342(4) 0.96955(4) 0.02401(18) Uani 1 1 d .
N1 N 0.8801(3) -0.0645(3) 0.9755(3) 0.0234(10) Uani 1 1 d .
N2 N 1.0674(3) 0.0131(3) 0.8718(2) 0.0249(10) Uani 1 1 d .
N3 N 0.9898(3) 0.1162(3) 1.0420(3) 0.0263(10) Uani 1 1 d .
N4 N 0.8993(3) 0.0873(3) 0.8901(3) 0.0214(11) Uani 1 1 d .
N5 N 0.7125(3) 0.2138(3) 0.2014(3) 0.0270(11) Uani 1 1 d .
O1 O 0.8238(2) -0.2051(2) 0.9837(2) 0.0384(11) Uani 1 1 d .
O2 O 1.2154(2) 0.0331(2) 0.8221(2) 0.0369(10) Uani 1 1 d .
O3 O 0.9823(3) 0.1819(2) 1.1744(2) 0.0401(10) Uani 1 1 d .

loop_
_atom_site_aniso_label
_atom_site_aniso_U_11
_atom_site_aniso_U_22
_atom_site_aniso_U_33
_atom_site_aniso_U_23
_atom_site_aniso_U_13
_atom_site_aniso_U_12
C1 0.024(3) 0.033(4) 0.015(3) -0.001(3) -0.001(2) -0.003(3)
C2 0.030(3) 0.039(4) 0.022(4) -0.002(3) 0.005(3) 0.001(3)
C3 0.021(3) 0.049(4) 0.029(3) -0.006(3) 0.006(2) -0.009(3)
C4 0.030(3) 0.051(5) 0.027(4) -0.004(3) 0.002(3) 0.007(3)
C5 0.023(3) 0.033(4) 0.027(3) -0.003(3) 0.002(3) -0.001(3)
C6 0.017(3) 0.042(4) 0.015(3) -0.007(3) -0.001(2) -0.005(3)
C7 0.030(3) 0.024(3) 0.028(3) 0.001(3) 0.005(3) -0.004(3)
C8 0.035(3) 0.032(4) 0.033(4) -0.001(3) 0.005(3) 0.000(3)
C9 0.050(4) 0.030(3) 0.026(3) -0.006(3) 0.006(3) -0.007(3)
C10 0.039(4) 0.042(4) 0.019(3) 0.005(3) -0.007(3) -0.007(3)
C11 0.033(3) 0.038(4) 0.027(4) -0.003(3) 0.001(3) -0.001(3)
C12 0.022(3) 0.025(3) 0.030(3) 0.000(3) 0.002(3) -0.006(3)
C13 0.023(3) 0.021(3) 0.026(3) -0.003(3) 0.001(2) -0.006(2)
C14 0.038(3) 0.031(3) 0.031(3) -0.005(3) -0.004(3) -0.008(3)
C15 0.036(3) 0.032(4) 0.050(4) -0.004(4) -0.003(3) -0.003(3)
C16 0.030(3) 0.026(4) 0.046(4) 0.007(3) -0.001(3) 0.004(3)
C17 0.026(3) 0.039(4) 0.030(4) 0.002(3) -0.001(3) 0.003(3)
C18 0.017(3) 0.028(4) 0.031(4) -0.007(3) -0.002(2) -0.003(2)
C19 0.026(3) 0.048(4) 0.025(4) -0.003(3) 0.005(3) -0.005(3)
C20 0.043(4) 0.025(3) 0.036(4) 0.002(3) -0.003(3) 0.001(3)
C21 0.060(5) 0.064(5) 0.045(5) 0.010(4) -0.008(4) 0.008(4)
C22 0.057(4) 0.040(4) 0.066(5) -0.005(4) -0.016(4) 0.011(3)
C23 0.034(3) 0.022(4) 0.026(3) -0.004(3) 0.003(2) 0.001(3)
C24 0.032(3) 0.048(4) 0.028(4) 0.001(3) 0.001(3) 0.015(3)
C25 0.034(3) 0.080(5) 0.046(4) 0.022(4) 0.001(3) 0.003(3)
C26 0.054(4) 0.040(5) 0.076(5) 0.013(4) -0.005(4) 0.016(4)
C27 0.022(3) 0.035(4) 0.030(3) -0.001(3) 0.000(3) -0.005(3)
C28 0.030(3) 0.038(4) 0.026(3) -0.004(3) -0.007(3) 0.003(3)
C29 0.052(4) 0.053(5) 0.034(4) 0.011(3) -0.001(3) 0.006(4)
C30 0.036(4) 0.080(6) 0.060(5) 0.020(4) -0.003(4) 0.007(4)
C31 0.031(3) 0.029(4) 0.045(4) -0.002(3) 0.005(3) -0.002(3)
C32 0.036(4) 0.036(4) 0.062(5) -0.014(4) 0.012(3) 0.001(3)
C33 0.027(3) 0.037(4) 0.028(3) 0.007(3) 0.008(3) -0.003(3)
C34 0.040(4) 0.062(5) 0.033(4) 0.007(4) 0.001(3) -0.005(3)
C35 0.025(3) 0.042(4) 0.035(4) 0.004(3) -0.002(3) 0.004(3)
C36 0.035(3) 0.053(5) 0.035(4) 0.005(3) 0.003(3) 0.010(3)
C37 0.031(3) 0.039(4) 0.027(3) 0.007(3) -0.004(3) 0.007(3)
C38 0.056(4) 0.048(4) 0.031(4) -0.001(3) -0.014(3) -0.005(4)
Co1 0.0224(3) 0.0276(4) 0.0220(4) 0.0006(4) 0.0003(3) -0.0006(3)
N1 0.028(2) 0.021(3) 0.021(2) 0.003(2) 0.003(2) -0.0121(19)
N2 0.022(2) 0.032(3) 0.021(2) 0.002(2) 0.0029(18) 0.006(2)
N3 0.029(2) 0.031(3) 0.018(3) -0.002(2) -0.007(2) -0.001(2)
N4 0.024(2) 0.017(3) 0.023(3) -0.001(2) -0.001(2) 0.003(2)
N5 0.030(3) 0.023(3) 0.028(3) 0.001(2) -0.001(2) -0.001(2)
O1 0.037(2) 0.035(2) 0.043(3) 0.008(2) -0.011(2) -0.011(2)
O2 0.031(2) 0.039(3) 0.041(3) 0.008(2) 0.0077(19) 0.000(2)
O3 0.049(3) 0.042(3) 0.029(2) -0.009(2) -0.007(2) 0.008(2)

loop_
_atom_type_symbol
_atom_type_description
_atom_type_scat_dispersion_real
_atom_type_scat_dispersion_imag
_atom_type_scat_source
C C 0.0033 0.0016 'International Tables Vol C Tables 4.2.6.8 and 6.1.1.4'
H H 0.0000 0.0000 'International Tables Vol C Tables 4.2.6.8 and 6.1.1.4'
N N 0.0061 0.0033 'International Tables Vol C Tables 4.2.6.8 and 6.1.1.4'
O O 0.0106 0.0060 'International Tables Vol C Tables 4.2.6.8 and 6.1.1.4'
Co Co 0.3494 0.9721 'International Tables Vol C Tables 4.2.6.8 and 6.1.1.4'

loop_
_geom_angle_atom_site_label_1
_geom_angle_atom_site_label_2
_geom_angle_atom_site_label_3
_geom_angle
C2 C1 N1 126.2(5)
C2 C1 C6 116.5(5)
N1 C1 C6 117.1(5)
C3 C2 C1 122.8(5)
C3 C2 H2 118.6
C1 C2 H2 118.6
C2 C3 C4 120.3(5)
C2 C3 H3 119.8
C4 C3 H3 119.8
C5 C4 C3 118.0(6)
C5 C4 H4 121.0
C3 C4 H4 121.0
C4 C5 C6 121.9(6)
C4 C5 H5 119.1
C6 C5 H5 119.1
C5 C6 C1 120.4(5)
C5 C6 N4 122.9(5)
C1 C6 N4 116.6(5)
C12 C7 C8 117.3(5)
C12 C7 N2 119.0(5)
C8 C7 N2 123.5(5)
C9 C8 C7 120.2(5)
C9 C8 H8 119.9
C7 C8 H8 119.9
C10 C9 C8 121.1(5)
C10 C9 H9 119.4
C8 C9 H9 119.4
C9 C10 C11 118.9(5)
C9 C10 H10 120.5
C11 C10 H10 120.5
C12 C11 C10 120.2(5)
C12 C11 H11 119.9
C10 C11 H11 119.9
C7 C12 C11 122.1(5)
C7 C12 N4 115.8(5)
C11 C12 N4 122.0(5)
C18 C13 C14 118.1(5)
C18 C13 N3 118.4(5)
C14 C13 N3 123.3(5)
C15 C14 C13 120.4(5)
C15 C14 H14 119.8
C13 C14 H14 119.8
C14 C15 C16 121.1(6)
C14 C15 H15 119.5
C16 C15 H15 119.5
C15 C16 C17 119.7(6)
C15 C16 H16 120.1
C17 C16 H16 120.1
C18 C17 C16 119.1(5)
C18 C17 H17 120.5
C16 C17 H17 120.5
C13 C18 C17 121.6(5)
C13 C18 N4 117.9(5)
C17 C18 N4 120.4(5)
O1 C19 N1 125.6(5)
O1 C19 C20 119.1(5)
N1 C19 C20 115.2(5)
C22 C20 C19 111.5(5)
C22 C20 C21 109.5(5)
C19 C20 C21 107.9(5)
C22 C20 H20 109.3
C19 C20 H20 109.3
C21 C20 H20 109.3
C20 C21 H21A 109.5
C20 C21 H21B 109.5
H21A C21 H21B 109.5
C20 C21 H21C 109.5
H21A C21 H21C 109.5
H21B C21 H21C 109.5
C20 C22 H22A 109.5
C20 C22 H22B 109.5
H22A C22 H22B 109.5
C20 C22 H22C 109.5
H22A C22 H22C 109.5
H22B C22 H22C 109.5
O2 C23 N2 127.2(5)
O2 C23 C24 118.0(5)
N2 C23 C24 114.7(5)
C25 C24 C26 110.5(5)
C25 C24 C23 113.7(5)
C26 C24 C23 107.1(5)
C25 C24 H24 108.5
C26 C24 H24 108.5
C23 C24 H24 108.5
C24 C25 H25A 109.5
C24 C25 H25B 109.5
H25A C25 H25B 109.5
C24 C25 H25C 109.5
H25A C25 H25C 109.5
H25B C25 H25C 109.5
C24 C26 H26A 109.5
C24 C26 H26B 109.5
H26A C26 H26B 109.5
C24 C26 H26C 109.5
H26A C26 H26C 109.5
H26B C26 H26C 109.5
O3 C27 N3 125.9(5)
O3 C27 C28 118.6(5)
N3 C27 C28 115.4(5)
C27 C28 C30 109.1(5)
C27 C28 C29 112.3(5)
C30 C28 C29 109.4(5)
C27 C28 H28 108.7
C30 C28 H28 108.7
C29 C28 H28 108.7
C28 C29 H29A 109.5
C28 C29 H29B 109.5
H29A C29 H29B 109.5
C28 C29 H29C 109.5
H29A C29 H29C 109.5
H29B C29 H29C 109.5
C28 C30 H30A 109.5
C28 C30 H30B 109.5
H30A C30 H30B 109.5
C28 C30 H30C 109.5
H30A C30 H30C 109.5
H30B C30 H30C 109.5
C32 C31 N5 115.8(5)
C32 C31 H31A 108.3
N5 C31 H31A 108.3
C32 C31 H31B 108.3
N5 C31 H31B 108.3
H31A C31 H31B 107.4
C31 C32 H32A 109.5
C31 C32 H32B 109.5
H32A C32 H32B 109.5
C31 C32 H32C 109.5
H32A C32 H32C 109.5
H32B C32 H32C 109.5
C34 C33 N5 115.0(4)
C34 C33 H33A 108.5
N5 C33 H33A 108.5
C34 C33 H33B 108.5
N5 C33 H33B 108.5
H33A C33 H33B 107.5
C33 C34 H34A 109.5
C33 C34 H34B 109.5
H34A C34 H34B 109.5
C33 C34 H34C 109.5
H34A C34 H34C 109.5
H34B C34 H34C 109.5
N5 C35 C36 116.2(5)
N5 C35 H35A 108.2
C36 C35 H35A 108.2
N5 C35 H35B 108.2
C36 C35 H35B 108.2
H35A C35 H35B 107.4
C35 C36 H36A 109.5
C35 C36 H36B 109.5
H36A C36 H36B 109.5
C35 C36 H36C 109.5
H36A C36 H36C 109.5
H36B C36 H36C 109.5
N5 C37 C38 115.1(4)
N5 C37 H37A 108.5
C38 C37 H37A 108.5
N5 C37 H37B 108.5
C38 C37 H37B 108.5
H37A C37 H37B 107.5
C37 C38 H38A 109.5
C37 C38 H38B 109.5
H38A C38 H38B 109.5
C37 C38 H38C 109.5
H38A C38 H38C 109.5
H38B C38 H38C 109.5
N1 Co1 N2 121.47(19)
N1 Co1 N3 120.23(18)
N2 Co1 N3 115.83(19)
N1 Co1 N4 84.07(18)
N2 Co1 N4 84.46(17)
N3 Co1 N4 85.78(17)
C19 N1 C1 120.2(4)
C19 N1 Co1 126.2(4)
C1 N1 Co1 113.3(3)
C23 N2 C7 120.7(4)
C23 N2 Co1 127.0(3)
C7 N2 Co1 111.4(3)
C27 N3 C13 120.1(4)
C27 N3 Co1 129.2(4)
C13 N3 Co1 110.2(3)
C6 N4 C12 113.2(4)
C6 N4 C18 115.1(4)
C12 N4 C18 112.3(4)
C6 N4 Co1 105.7(3)
C12 N4 Co1 105.2(3)
C18 N4 Co1 104.1(3)
C35 N5 C37 111.9(4)
C35 N5 C31 108.0(4)
C37 N5 C31 108.1(4)
C35 N5 C33 109.0(4)
C37 N5 C33 108.1(4)
C31 N5 C33 111.8(4)

loop_
_geom_bond_atom_site_label_1
_geom_bond_atom_site_label_2
_geom_bond_distance
C1 C2 1.390(7)
C1 N1 1.395(6)
C1 C6 1.412(7)
C2 C3 1.355(7)
C2 H2 0.9500
C3 C4 1.403(8)
C3 H3 0.9500
C4 C5 1.370(7)
C4 H4 0.9500
C5 C6 1.378(7)
C5 H5 0.9500
C6 N4 1.459(6)
C7 C12 1.380(7)
C7 C8 1.415(7)
C7 N2 1.417(6)
C8 C9 1.383(7)
C8 H8 0.9500
C9 C10 1.381(8)
C9 H9 0.9500
C10 C11 1.382(7)
C10 H10 0.9500
C11 C12 1.381(7)
C11 H11 0.9500
C12 N4 1.478(6)
C13 C18 1.383(7)
C13 C14 1.400(7)
C13 N3 1.431(6)
C14 C15 1.374(7)
C14 H14 0.9500
C15 C16 1.373(8)
C15 H15 0.9500
C16 C17 1.390(8)
C16 H16 0.9500
C17 C18 1.391(7)
C17 H17 0.9500
C18 N4 1.482(7)
C19 O1 1.222(6)
C19 N1 1.388(7)
C19 C20 1.514(7)
C20 C22 1.515(7)
C20 C21 1.536(8)
C20 H20 1.0000
C21 H21A 0.9800
C21 H21B 0.9800
C21 H21C 0.9800
C22 H22A 0.9800
C22 H22B 0.9800
C22 H22C 0.9800
C23 O2 1.242(6)
C23 N2 1.345(6)
C23 C24 1.528(7)
C24 C25 1.498(7)
C24 C26 1.526(8)
C24 H24 1.0000
C25 H25A 0.9800
C25 H25B 0.9800
C25 H25C 0.9800
C26 H26A 0.9800
C26 H26B 0.9800
C26 H26C 0.9800
C27 O3 1.247(6)
C27 N3 1.348(6)
C27 C28 1.511(7)
C28 C30 1.521(8)
C28 C29 1.526(7)
C28 H28 1.0000
C29 H29A 0.9800
C29 H29B 0.9800
C29 H29C 0.9800
C30 H30A 0.9800
C30 H30B 0.9800
C30 H30C 0.9800
C31 C32 1.507(7)
C31 N5 1.523(7)
C31 H31A 0.9900
C31 H31B 0.9900
C32 H32A 0.9800
C32 H32B 0.9800
C32 H32C 0.9800
C33 C34 1.490(7)
C33 N5 1.524(6)
C33 H33A 0.9900
C33 H33B 0.9900
C34 H34A 0.9800
C34 H34B 0.9800
C34 H34C 0.9800
C35 N5 1.499(6)
C35 C36 1.521(7)
C35 H35A 0.9900
C35 H35B 0.9900
C36 H36A 0.9800
C36 H36B 0.9800
C36 H36C 0.9800
C37 N5 1.513(6)
C37 C38 1.518(7)
C37 H37A 0.9900
C37 H37B 0.9900
C38 H38A 0.9800
C38 H38B 0.9800
C38 H38C 0.9800
Co1 N1 1.947(4)
Co1 N2 1.950(4)
Co1 N3 1.951(4)
Co1 N4 2.099(4)

loop_
_geom_torsion_atom_site_label_1
_geom_torsion_atom_site_label_2
_geom_torsion_atom_site_label_3
_geom_torsion_atom_site_label_4
_geom_torsion
N1 C1 C2 C3 171.9(5)
C6 C1 C2 C3 -2.6(8)
C1 C2 C3 C4 1.1(8)
C2 C3 C4 C5 -0.2(8)
C3 C4 C5 C6 1.0(8)
C4 C5 C6 C1 -2.7(8)
C4 C5 C6 N4 176.2(5)
C2 C1 C6 C5 3.3(7)
N1 C1 C6 C5 -171.6(5)
C2 C1 C6 N4 -175.7(5)
N1 C1 C6 N4 9.4(7)
C12 C7 C8 C9 -1.8(8)
N2 C7 C8 C9 172.7(5)
C7 C8 C9 C10 -0.4(8)
C8 C9 C10 C11 2.0(9)
C9 C10 C11 C12 -1.3(9)
C8 C7 C12 C11 2.6(8)
N2 C7 C12 C11 -172.2(5)
C8 C7 C12 N4 -174.2(5)
N2 C7 C12 N4 11.1(7)
C10 C11 C12 C7 -1.0(9)
C10 C11 C12 N4 175.5(5)
C18 C13 C14 C15 0.2(8)
N3 C13 C14 C15 174.7(5)
C13 C14 C15 C16 -0.9(9)
C14 C15 C16 C17 0.4(9)
C15 C16 C17 C18 0.8(8)
C14 C13 C18 C17 1.0(8)
N3 C13 C18 C17 -173.8(5)
C14 C13 C18 N4 176.8(4)
N3 C13 C18 N4 2.0(7)
C16 C17 C18 C13 -1.5(8)
C16 C17 C18 N4 -177.2(5)
O1 C19 C20 C22 39.6(7)
N1 C19 C20 C22 -143.4(5)
O1 C19 C20 C21 -80.7(7)
N1 C19 C20 C21 96.3(6)
O2 C23 C24 C25 31.9(7)
N2 C23 C24 C25 -151.3(5)
O2 C23 C24 C26 -90.5(6)
N2 C23 C24 C26 86.3(6)
O3 C27 C28 C30 -84.5(6)
N3 C27 C28 C30 91.9(6)
O3 C27 C28 C29 37.0(7)
N3 C27 C28 C29 -146.7(5)
O1 C19 N1 C1 13.1(8)
C20 C19 N1 C1 -163.7(4)
O1 C19 N1 Co1 -159.7(4)
C20 C19 N1 Co1 23.6(7)
C2 C1 N1 C19 17.0(8)
C6 C1 N1 C19 -168.6(5)
C2 C1 N1 Co1 -169.3(4)
C6 C1 N1 Co1 5.0(6)
N2 Co1 N1 C19 81.6(5)
N3 Co1 N1 C19 -117.0(4)
N4 Co1 N1 C19 161.4(5)
N2 Co1 N1 C1 -91.5(4)
N3 Co1 N1 C1 69.8(4)
N4 Co1 N1 C1 -11.8(4)
O2 C23 N2 C7 17.7(9)
C24 C23 N2 C7 -158.7(5)
O2 C23 N2 Co1 -150.3(5)
C24 C23 N2 Co1 33.3(7)
C12 C7 N2 C23 -164.2(5)
C8 C7 N2 C23 21.4(8)
C12 C7 N2 Co1 5.5(6)
C8 C7 N2 Co1 -168.9(4)
N1 Co1 N2 C23 -125.0(5)
N3 Co1 N2 C23 72.9(5)
N4 Co1 N2 C23 155.4(5)
N1 Co1 N2 C7 66.2(4)
N3 Co1 N2 C7 -96.0(4)
N4 Co1 N2 C7 -13.4(4)
O3 C27 N3 C13 15.6(8)
C28 C27 N3 C13 -160.5(4)
O3 C27 N3 Co1 -155.4(4)
C28 C27 N3 Co1 28.6(7)
C18 C13 N3 C27 -160.0(5)
C14 C13 N3 C27 25.5(7)
C18 C13 N3 Co1 12.5(6)
C14 C13 N3 Co1 -161.9(4)
N1 Co1 N3 C27 75.1(5)
N2 Co1 N3 C27 -122.5(5)
N4 Co1 N3 C27 155.7(5)
N1 Co1 N3 C13 -96.6(3)
N2 Co1 N3 C13 65.8(4)
N4 Co1 N3 C13 -16.0(3)
C5 C6 N4 C12 -81.7(6)
C1 C6 N4 C12 97.3(5)
C5 C6 N4 C18 49.4(7)
C1 C6 N4 C18 -131.6(5)
C5 C6 N4 Co1 163.7(4)
C1 C6 N4 Co1 -17.3(5)
C7 C12 N4 C6 -135.0(5)
C11 C12 N4 C6 48.2(7)
C7 C12 N4 C18 92.5(5)
C11 C12 N4 C18 -84.2(6)
C7 C12 N4 Co1 -20.1(5)
C11 C12 N4 Co1 163.2(4)
C13 C18 N4 C6 101.2(5)
C17 C18 N4 C6 -82.9(6)
C13 C18 N4 C12 -127.3(5)
C17 C18 N4 C12 48.6(6)
C13 C18 N4 Co1 -14.0(5)
C17 C18 N4 Co1 161.8(4)
N1 Co1 N4 C6 15.5(3)
N2 Co1 N4 C6 138.0(3)
N3 Co1 N4 C6 -105.6(3)
N1 Co1 N4 C12 -104.5(3)
N2 Co1 N4 C12 18.0(3)
N3 Co1 N4 C12 134.4(3)
N1 Co1 N4 C18 137.2(3)
N2 Co1 N4 C18 -100.3(3)
N3 Co1 N4 C18 16.2(3)
C36 C35 N5 C37 -54.0(6)
C36 C35 N5 C31 64.8(6)
C36 C35 N5 C33 -173.5(5)
C38 C37 N5 C35 -53.3(6)
C38 C37 N5 C31 -172.0(5)
C38 C37 N5 C33 66.8(6)
C32 C31 N5 C35 174.9(5)
C32 C31 N5 C37 -63.9(6)
C32 C31 N5 C33 55.0(6)
C34 C33 N5 C35 -60.8(6)
C34 C33 N5 C37 177.4(5)
C34 C33 N5 C31 58.5(6)
